data_7043788
loop_
_publ_author_name
'Dasgupta, Sanchari'
'Adhikary, Jaydeep'
'Giri, Sanjib'
'Bauza, Antonio'
'Frontera, Antonio'
'Das, Debasis'

_publ_section_title
;
 Unveiling the effects of the in situ generated arene anion radical and
 imine radical on catecholase like activity: a DFT supported experimental
 investigation.
;
_journal_name_full 'Dalton transactions (Cambridge, England : 2003)'
_journal_paper_doi 10.1039/c7dt00733g
_journal_year 2017
_chemical_formula_moiety 'C30 H44 Br2 N6 Ni2 O8'
_chemical_formula_sum 'C30 H44 Br2 N6 Ni2 O8'
_chemical_formula_weight 893.95
_space_group_crystal_system monoclinic
_space_group_IT_number 14
_space_group_name_Hall '-P 2ybc'
_space_group_name_H-M_alt 'P 1 21/c 1'
_symmetry_space_group_name_Hall '-P 2ybc'
_symmetry_space_group_name_H-M 'P 1 21/c 1'
_atom_sites_solution_hydrogens mixed
_audit_creation_method SHELXL-2014/7
_audit_update_record
;
2016-11-22 deposited with the CCDC.
2017-03-27 downloaded from the CCDC.
;
_cell_angle_alpha 90
_cell_angle_beta 112.782(2)
_cell_angle_gamma 90
_cell_formula_units_Z 2
_cell_length_a 13.050(2)
_cell_length_b 13.181(2)
_cell_length_c 11.5502(19)
_cell_measurement_reflns_used 3218
_cell_measurement_temperature 296(2)
_cell_measurement_theta_max 24.37
_cell_measurement_theta_min 2.29
_cell_volume 1831.8(5)
_computing_cell_refinement 'BRUKER SMART'
_computing_data_collection 'BRUKER SMART'
_computing_data_reduction 'BRUKER SAINT'
_computing_molecular_graphics 'Ortep3 for Windows (Farrugia,1997)'
_computing_publication_material 'Wingx 1.80.05 (Farrugia, 1999)'
_computing_structure_refinement 'SHELXL-2014/7 (Sheldrick, 2014)'
_computing_structure_solution 'SHELX97 (Sheldrick, 2008)'
_diffrn_ambient_temperature 296(2)
_diffrn_measured_fraction_theta_full 0.995
_diffrn_measured_fraction_theta_max 0.913
_diffrn_measurement_device_type 'Bruker APEX-II CCD'
_diffrn_measurement_method '\f and \w scans'
_diffrn_radiation_type MoK\a
_diffrn_radiation_wavelength 0.71073
_diffrn_reflns_av_R_equivalents 0.0522
_diffrn_reflns_av_unetI/netI 0.0505
_diffrn_reflns_Laue_measured_fraction_full 0.995
_diffrn_reflns_Laue_measured_fraction_max 0.913
_diffrn_reflns_limit_h_max 12
_diffrn_reflns_limit_h_min -16
_diffrn_reflns_limit_k_max 16
_diffrn_reflns_limit_k_min -16
_diffrn_reflns_limit_l_max 14
_diffrn_reflns_limit_l_min -13
_diffrn_reflns_number 12917
_diffrn_reflns_point_group_measured_fraction_full 0.995
_diffrn_reflns_point_group_measured_fraction_max 0.913
_diffrn_reflns_theta_full 25.242
_diffrn_reflns_theta_max 26.612
_diffrn_reflns_theta_min 1.692
_diffrn_source 'sealed tube'
_exptl_absorpt_coefficient_mu 3.264
_exptl_crystal_colour green
_exptl_crystal_density_diffrn 1.621
_exptl_crystal_description needle
_exptl_crystal_F_000 912
_exptl_crystal_size_max 0.35
_exptl_crystal_size_mid 0.20
_exptl_crystal_size_min 0.18
_refine_diff_density_max 0.364
_refine_diff_density_min -0.667
_refine_diff_density_rms 0.076
_refine_ls_extinction_method none
_refine_ls_goodness_of_fit_ref 1.027
_refine_ls_hydrogen_treatment mixed
_refine_ls_matrix_type full
_refine_ls_number_parameters 232
_refine_ls_number_reflns 3517
_refine_ls_number_restraints 21
_refine_ls_restrained_S_all 1.031
_refine_ls_R_factor_all 0.0550
_refine_ls_R_factor_gt 0.0359
_refine_ls_shift/su_max 0.001
_refine_ls_shift/su_mean 0.000
_refine_ls_structure_factor_coef Fsqd
_refine_ls_weighting_details 'w=1/[\s^2^(Fo^2^)+(0.0327P)^2^+0.2283P] where P=(Fo^2^+2Fc^2^)/3'
_refine_ls_weighting_scheme calc
_refine_ls_wR_factor_gt 0.0725
_refine_ls_wR_factor_ref 0.0785
_reflns_Friedel_coverage 0.000
_reflns_number_gt 2678
_reflns_number_total 3517
_reflns_threshold_expression 'I > 2\s(I)'
_cod_data_source_file c7dt00733g2.cif
_cod_data_source_block 1
_cod_original_cell_volume 1831.7(5)
_cod_database_code 7043788
_shelx_shelxl_version_number 2014/7
_shelx_space_group_comment
;
The symmetry employed for this shelxl refinement is uniquely defined
by the following loop, which should always be used as a source of
symmetry information in preference to the above space-group names.
They are only intended as comments.
;

loop_
_space_group_symop_operation_xyz
'x, y, z'
'-x, y+1/2, -z+1/2'
'-x, -y, -z'
'x, -y-1/2, z-1/2'

loop_
_atom_site_label
_atom_site_type_symbol
_atom_site_fract_x
_atom_site_fract_y
_atom_site_fract_z
_atom_site_U_iso_or_equiv
_atom_site_adp_type
_atom_site_occupancy
_atom_site_site_symmetry_order
_atom_site_calc_flag
_atom_site_refinement_flags_posn
_atom_site_refinement_flags_adp
Ni1 Ni 0.91895(3) 0.95911(3) 0.87018(3) 0.02390(12) Uani 1 1 d . .
Br1 Br 0.56242(3) 0.90874(3) 1.23546(4) 0.05285(14) Uani 1 1 d . .
N1 N 0.7559(2) 0.93046(17) 0.7976(2) 0.0252(6) Uani 1 1 d . .
O1W O 0.89911(19) 1.11340(15) 0.8198(2) 0.0334(5) Uani 1 1 d D .
H11 H 0.917(3) 1.144(2) 0.766(2) 0.050 Uiso 1 1 d D U
H12 H 0.937(2) 1.144(2) 0.8874(16) 0.050 Uiso 1 1 d D U
O1 O 0.91510(16) 1.00279(14) 1.03517(18) 0.0248(5) Uani 1 1 d . .
O2 O 0.90408(18) 0.89992(16) 0.6928(2) 0.0310(5) Uani 1 1 d . .
H22 H 0.951(3) 0.848(3) 0.727(3) 0.047 Uiso 1 1 d . U
O3 O 0.96365(17) 0.81349(15) 0.94609(18) 0.0311(5) Uani 1 1 d . .
O4 O 1.0244(2) 0.74628(16) 0.8078(2) 0.0428(6) Uani 1 1 d . .
C1 C 0.8375(2) 0.9765(2) 1.0764(3) 0.0245(7) Uani 1 1 d . .
C2 C 0.8586(3) 0.9857(2) 1.2051(3) 0.0315(7) Uani 1 1 d . .
H2 H 0.9289 1.0058 1.2603 0.038 Uiso 1 1 calc R U
C3 C 0.7780(3) 0.9658(2) 1.2519(3) 0.0371(8) Uani 1 1 d . .
H3 H 0.7938 0.9734 1.3371 0.045 Uiso 1 1 calc R U
C4 C 0.6741(3) 0.9348(2) 1.1714(3) 0.0340(8) Uani 1 1 d . .
C5 C 0.6507(3) 0.9214(2) 1.0465(3) 0.0345(8) Uani 1 1 d . .
H5 H 0.5803 0.8992 0.9939 0.041 Uiso 1 1 calc R U
C6 C 0.7311(3) 0.9406(2) 0.9956(3) 0.0266(7) Uani 1 1 d . .
C7 C 0.6953(3) 0.9236(2) 0.8615(3) 0.0304(7) Uani 1 1 d . .
H7 H 0.6212 0.9060 0.8180 0.036 Uiso 1 1 calc R U
C8 C 0.7080(3) 0.9129(2) 0.6599(3) 0.0291(7) Uani 1 1 d . .
C9 C 0.7966(3) 0.8528(3) 0.6340(3) 0.0391(8) Uani 1 1 d . .
H9A H 0.7997 0.7843 0.6658 0.047 Uiso 1 1 calc R U
H9B H 0.7771 0.8488 0.5441 0.047 Uiso 1 1 calc R U
C10 C 0.6906(3) 1.0162(3) 0.5952(3) 0.0485(10) Uani 1 1 d . .
H10A H 0.6400 1.0557 0.6189 0.073 Uiso 1 1 calc R U
H10B H 0.6603 1.0069 0.5058 0.073 Uiso 1 1 calc R U
H10C H 0.7605 1.0509 0.6204 0.073 Uiso 1 1 calc R U
C11 C 0.5999(3) 0.8537(3) 0.6099(3) 0.0467(9) Uani 1 1 d . .
H11A H 0.6086 0.7918 0.6566 0.070 Uiso 1 1 calc R U
H11B H 0.5809 0.8381 0.5229 0.070 Uiso 1 1 calc R U
H11C H 0.5419 0.8936 0.6187 0.070 Uiso 1 1 calc R U
C12 C 1.0118(3) 0.7445(2) 0.9095(3) 0.0320(8) Uani 1 1 d . .
C13 C 1.0575(3) 0.6557(3) 0.9966(3) 0.0542(11) Uani 1 1 d . .
H13A H 1.0773 0.6023 0.9525 0.081 Uiso 1 1 calc R U
H13B H 1.0022 0.6315 1.0255 0.081 Uiso 1 1 calc R U
H13C H 1.1223 0.6767 1.0671 0.081 Uiso 1 1 calc R U
C15 C 0.3163(4) 0.7899(3) 0.9335(5) 0.0886(17) Uani 1 1 d . U
H15A H 0.3244 0.8547 0.9740 0.133 Uiso 1 1 calc R U
H15B H 0.3544 0.7392 0.9947 0.133 Uiso 1 1 calc R U
H15C H 0.2388 0.7729 0.8946 0.133 Uiso 1 1 calc R U
C14 C 0.3627(5) 0.7943(4) 0.8401(6) 0.0880(17) Uani 1 1 d . U
N3 N 0.3981(6) 0.7986(5) 0.7666(6) 0.148(2) Uani 1 1 d . U

loop_
_atom_site_aniso_label
_atom_site_aniso_U_11
_atom_site_aniso_U_22
_atom_site_aniso_U_33
_atom_site_aniso_U_23
_atom_site_aniso_U_13
_atom_site_aniso_U_12
Ni1 0.0215(2) 0.0292(2) 0.0228(2) -0.00140(16) 0.01059(18) -0.00193(16)
Br1 0.0438(3) 0.0776(3) 0.0526(3) -0.0112(2) 0.0355(2) -0.0158(2)
N1 0.0203(15) 0.0290(13) 0.0259(15) -0.0005(10) 0.0084(12) -0.0002(10)
O1W 0.0385(15) 0.0320(12) 0.0295(13) 0.0020(10) 0.0128(12) -0.0047(10)
O1 0.0189(12) 0.0340(10) 0.0248(12) -0.0024(9) 0.0122(10) -0.0038(9)
O2 0.0254(13) 0.0404(13) 0.0288(13) -0.0029(10) 0.0122(11) -0.0005(10)
O3 0.0347(13) 0.0300(11) 0.0312(13) -0.0022(9) 0.0157(11) 0.0022(10)
O4 0.0543(17) 0.0461(13) 0.0346(14) 0.0005(11) 0.0243(13) 0.0135(12)
C1 0.0231(18) 0.0260(16) 0.0286(18) -0.0019(13) 0.0145(15) 0.0010(13)
C2 0.0224(18) 0.0440(19) 0.0292(19) -0.0045(14) 0.0110(15) -0.0068(14)
C3 0.038(2) 0.052(2) 0.0277(19) -0.0045(15) 0.0196(17) -0.0068(16)
C4 0.027(2) 0.0457(19) 0.038(2) -0.0027(15) 0.0224(17) -0.0057(15)
C5 0.0256(19) 0.0456(18) 0.035(2) -0.0018(15) 0.0145(16) -0.0047(15)
C6 0.0234(18) 0.0321(16) 0.0275(18) -0.0013(13) 0.0134(15) -0.0024(13)
C7 0.0224(18) 0.0346(16) 0.032(2) -0.0015(14) 0.0079(16) -0.0020(13)
C8 0.0263(19) 0.0356(17) 0.0231(18) -0.0020(13) 0.0069(15) -0.0017(14)
C9 0.036(2) 0.047(2) 0.031(2) -0.0082(15) 0.0084(17) -0.0057(16)
C10 0.047(3) 0.054(2) 0.036(2) 0.0073(17) 0.0061(19) 0.0000(18)
C11 0.039(2) 0.060(2) 0.039(2) -0.0097(18) 0.0120(18) -0.0130(18)
C12 0.0287(19) 0.0318(17) 0.034(2) -0.0033(14) 0.0099(16) -0.0013(14)
C13 0.072(3) 0.045(2) 0.051(2) 0.0098(18) 0.029(2) 0.0193(19)
C15 0.070(4) 0.053(3) 0.127(5) -0.014(3) 0.021(3) 0.004(2)
C14 0.069(4) 0.070(3) 0.122(5) -0.020(3) 0.034(3) 0.007(3)
N3 0.147(6) 0.133(5) 0.198(7) -0.030(4) 0.106(5) 0.010(4)

loop_
_atom_type_symbol
_atom_type_description
_atom_type_scat_dispersion_real
_atom_type_scat_dispersion_imag
_atom_type_scat_source
C C 0.0033 0.0016 'International Tables Vol C Tables 4.2.6.8 and 6.1.1.4'
H H 0.0000 0.0000 'International Tables Vol C Tables 4.2.6.8 and 6.1.1.4'
N N 0.0061 0.0033 'International Tables Vol C Tables 4.2.6.8 and 6.1.1.4'
O O 0.0106 0.0060 'International Tables Vol C Tables 4.2.6.8 and 6.1.1.4'
Ni Ni 0.3393 1.1124 'International Tables Vol C Tables 4.2.6.8 and 6.1.1.4'
Br Br -0.2901 2.4595 'International Tables Vol C Tables 4.2.6.8 and 6.1.1.4'

loop_
_geom_angle_atom_site_label_1
_geom_angle_atom_site_label_2
_geom_angle_atom_site_label_3
_geom_angle
_geom_angle_site_symmetry_1
_geom_angle_site_symmetry_3
N1 Ni1 O1 92.20(9) . .
N1 Ni1 O1 172.62(9) . 3_777
O1 Ni1 O1 80.52(8) . 3_777
N1 Ni1 O3 94.64(9) . .
O1 Ni1 O3 88.33(8) . .
O1 Ni1 O3 86.37(8) 3_777 .
N1 Ni1 O1W 94.00(9) . .
O1 Ni1 O1W 86.53(8) . .
O1 Ni1 O1W 84.45(8) 3_777 .
O3 Ni1 O1W 170.10(9) . .
N1 Ni1 O2 80.89(9) . .
O1 Ni1 O2 172.14(8) . .
O1 Ni1 O2 106.45(8) 3_777 .
O3 Ni1 O2 88.51(8) . .
O1W Ni1 O2 97.62(9) . .
C7 N1 C8 120.6(3) . .
C7 N1 Ni1 124.7(2) . .
C8 N1 Ni1 114.66(18) . .
Ni1 O1W H11 128(2) . .
Ni1 O1W H12 104(2) . .
H11 O1W H12 103(2) . .
C1 O1 Ni1 124.82(18) . .
C1 O1 Ni1 131.50(19) . 3_777
Ni1 O1 Ni1 99.48(8) . 3_777
C9 O2 Ni1 108.71(17) . .
C9 O2 H22 105(2) . .
Ni1 O2 H22 94(2) . .
C12 O3 Ni1 127.7(2) . .
O1 C1 C2 119.7(3) . .
O1 C1 C6 122.7(3) . .
C2 C1 C6 117.6(3) . .
C3 C2 C1 122.0(3) . .
C3 C2 H2 119.0 . .
C1 C2 H2 119.0 . .
C4 C3 C2 119.6(3) . .
C4 C3 H3 120.2 . .
C2 C3 H3 120.2 . .
C5 C4 C3 120.7(3) . .
C5 C4 Br1 119.7(3) . .
C3 C4 Br1 119.6(2) . .
C4 C5 C6 121.3(3) . .
C4 C5 H5 119.4 . .
C6 C5 H5 119.4 . .
C5 C6 C1 118.8(3) . .
C5 C6 C7 115.6(3) . .
C1 C6 C7 125.6(3) . .
N1 C7 C6 126.1(3) . .
N1 C7 H7 116.9 . .
C6 C7 H7 116.9 . .
N1 C8 C11 115.6(3) . .
N1 C8 C9 104.7(2) . .
C11 C8 C9 108.8(3) . .
N1 C8 C10 107.8(2) . .
C11 C8 C10 109.4(3) . .
C9 C8 C10 110.3(3) . .
O2 C9 C8 111.0(2) . .
O2 C9 H9A 109.4 . .
C8 C9 H9A 109.4 . .
O2 C9 H9B 109.4 . .
C8 C9 H9B 109.4 . .
H9A C9 H9B 108.0 . .
C8 C10 H10A 109.5 . .
C8 C10 H10B 109.5 . .
H10A C10 H10B 109.5 . .
C8 C10 H10C 109.5 . .
H10A C10 H10C 109.5 . .
H10B C10 H10C 109.5 . .
C8 C11 H11A 109.5 . .
C8 C11 H11B 109.5 . .
H11A C11 H11B 109.5 . .
C8 C11 H11C 109.5 . .
H11A C11 H11C 109.5 . .
H11B C11 H11C 109.5 . .
O4 C12 O3 124.3(3) . .
O4 C12 C13 118.7(3) . .
O3 C12 C13 117.0(3) . .
C12 C13 H13A 109.5 . .
C12 C13 H13B 109.5 . .
H13A C13 H13B 109.5 . .
C12 C13 H13C 109.5 . .
H13A C13 H13C 109.5 . .
H13B C13 H13C 109.5 . .
C14 C15 H15A 109.5 . .
C14 C15 H15B 109.5 . .
H15A C15 H15B 109.5 . .
C14 C15 H15C 109.5 . .
H15A C15 H15C 109.5 . .
H15B C15 H15C 109.5 . .
N3 C14 C15 179.2(7) . .

loop_
_geom_bond_atom_site_label_1
_geom_bond_atom_site_label_2
_geom_bond_distance
_geom_bond_site_symmetry_2
Ni1 N1 1.998(2) .
Ni1 O1 2.0099(19) .
Ni1 O1 2.075(2) 3_777
Ni1 O3 2.097(2) .
Ni1 O1W 2.103(2) .
Ni1 O2 2.130(2) .
Br1 C4 1.903(3) .
N1 C7 1.277(4) .
N1 C8 1.485(4) .
O1W H11 0.849(10) .
O1W H12 0.847(10) .
O1 C1 1.321(3) .
O1 Ni1 2.0745(19) 3_777
O2 C9 1.440(4) .
O2 H22 0.90(3) .
O3 C12 1.267(4) .
O4 C12 1.248(4) .
C1 C2 1.408(4) .
C1 C6 1.422(4) .
C2 C3 1.381(4) .
C2 H2 0.9300 .
C3 C4 1.376(5) .
C3 H3 0.9300 .
C4 C5 1.366(4) .
C5 C6 1.410(4) .
C5 H5 0.9300 .
C6 C7 1.452(4) .
C7 H7 0.9300 .
C8 C11 1.516(4) .
C8 C9 1.524(4) .
C8 C10 1.527(4) .
C9 H9A 0.9700 .
C9 H9B 0.9700 .
C10 H10A 0.9600 .
C10 H10B 0.9600 .
C10 H10C 0.9600 .
C11 H11A 0.9600 .
C11 H11B 0.9600 .
C11 H11C 0.9600 .
C12 C13 1.507(4) .
C13 H13A 0.9600 .
C13 H13B 0.9600 .
C13 H13C 0.9600 .
C15 C14 1.429(7) .
C15 H15A 0.9600 .
C15 H15B 0.9600 .
C15 H15C 0.9600 .
C14 N3 1.113(7) .

loop_
_geom_torsion_atom_site_label_1
_geom_torsion_atom_site_label_2
_geom_torsion_atom_site_label_3
_geom_torsion_atom_site_label_4
_geom_torsion
_geom_torsion_site_symmetry_1
Ni1 O1 C1 C2 161.5(2) .
Ni1 O1 C1 C2 9.5(4) 3_777
Ni1 O1 C1 C6 -19.8(4) .
Ni1 O1 C1 C6 -171.79(19) 3_777
O1 C1 C2 C3 175.6(3) .
C6 C1 C2 C3 -3.2(4) .
C1 C2 C3 C4 0.9(5) .
C2 C3 C4 C5 1.4(5) .
C2 C3 C4 Br1 -179.3(2) .
C3 C4 C5 C6 -1.2(5) .
Br1 C4 C5 C6 179.6(2) .
C4 C5 C6 C1 -1.3(4) .
C4 C5 C6 C7 -179.8(3) .
O1 C1 C6 C5 -175.4(3) .
C2 C1 C6 C5 3.4(4) .
O1 C1 C6 C7 3.0(4) .
C2 C1 C6 C7 -178.2(3) .
C8 N1 C7 C6 -178.9(3) .
Ni1 N1 C7 C6 3.7(4) .
C5 C6 C7 N1 -175.7(3) .
C1 C6 C7 N1 5.9(5) .
C7 N1 C8 C11 -19.9(4) .
Ni1 N1 C8 C11 157.8(2) .
C7 N1 C8 C9 -139.7(3) .
Ni1 N1 C8 C9 38.1(3) .
C7 N1 C8 C10 102.8(3) .
Ni1 N1 C8 C10 -79.5(3) .
Ni1 O2 C9 C8 37.6(3) .
N1 C8 C9 O2 -49.0(3) .
C11 C8 C9 O2 -173.1(3) .
C10 C8 C9 O2 66.8(3) .
Ni1 O3 C12 O4 -12.5(5) .
Ni1 O3 C12 C13 166.7(2) .
